data_7033720
loop_
_publ_author_name
'Nemec, Ivan'
'Herchel, Radovan'
'Tr\'avn\'i\<cek, Zden\<ek'

_publ_section_title
;
 The relationship between the strength of hydrogen bonding and spin
 crossover behaviour in a series of iron(iii) Schiff base complexes.
;
_journal_issue 10
_journal_name_full 'Dalton transactions (Cambridge, England : 2003)'
_journal_page_first 4474
_journal_page_last 4484
_journal_paper_doi 10.1039/c4dt03400g
_journal_volume 44
_journal_year 2015
_chemical_formula_sum 'C31 H32 Fe N5 O3 Se'
_chemical_formula_weight 657.43
_chemical_name_systematic
;
 ?
;
_space_group_IT_number 2
_symmetry_cell_setting triclinic
_symmetry_space_group_name_Hall '-P 1'
_symmetry_space_group_name_H-M 'P -1'
_atom_sites_solution_hydrogens geom
_atom_sites_solution_primary direct
_atom_sites_solution_secondary difmap
_audit_creation_method SHELXL-97
_audit_update_record
;
2014-10-20 deposited with the CCDC.
2015-01-19 downloaded from the CCDC.
;
_cell_angle_alpha 105.151(5)
_cell_angle_beta 93.370(5)
_cell_angle_gamma 96.060(5)
_cell_formula_units_Z 2
_cell_length_a 10.2722(7)
_cell_length_b 11.4128(6)
_cell_length_c 12.8071(9)
_cell_measurement_reflns_used 5335
_cell_measurement_temperature 150(2)
_cell_measurement_theta_max 33.3588
_cell_measurement_theta_min 2.9312
_cell_volume 1435.30(16)
_computing_cell_refinement 'CrysAlis RED, Oxford Diffraction Ltd.'
_computing_data_collection 'CrysAlis CCD, Oxford Diffraction Ltd.'
_computing_data_reduction 'CrysAlis RED, Oxford Diffraction Ltd.'
_computing_molecular_graphics 'MERCURY (Macrae et al., 2006)'
_computing_publication_material ' enCIFer (Allen et al., 2004)'
_computing_structure_refinement 'SHELXL97 (Sheldrick, 2008)'
_computing_structure_solution 'SHELXS97 (Sheldrick, 2008)'
_diffrn_ambient_temperature 150(2)
_diffrn_measured_fraction_theta_full 0.994
_diffrn_measured_fraction_theta_max 0.994
_diffrn_measurement_device_type 'Xcalibur, Sapphire2, large Be window'
_diffrn_measurement_method
;
Rotation method data acquisition using omega and phi scans
;
_diffrn_radiation_monochromator graphite
_diffrn_radiation_source 'Enhance (Mo) X-ray Source'
_diffrn_radiation_type MoK\a
_diffrn_radiation_wavelength 0.71073
_diffrn_reflns_av_R_equivalents 0.0362
_diffrn_reflns_av_sigmaI/netI 0.0658
_diffrn_reflns_limit_h_max 12
_diffrn_reflns_limit_h_min -12
_diffrn_reflns_limit_k_max 13
_diffrn_reflns_limit_k_min -9
_diffrn_reflns_limit_l_max 15
_diffrn_reflns_limit_l_min -15
_diffrn_reflns_number 8956
_diffrn_reflns_theta_full 25.00
_diffrn_reflns_theta_max 25.00
_diffrn_reflns_theta_min 3.22
_exptl_absorpt_coefficient_mu 1.835
_exptl_absorpt_correction_T_max 1.0000
_exptl_absorpt_correction_T_min 0.9277
_exptl_absorpt_correction_type multi-scan
_exptl_absorpt_process_details
;
CrysAlis RED, Oxford Diffraction Ltd.,
Version 1.171.33.52 (release 06-11-2009 CrysAlis171 .NET)
(compiled Nov  6 2009,16:24:50)
Empirical absorption correction using spherical harmonics,
 implemented in SCALE3 ABSPACK scaling algorithm.
;
_exptl_crystal_colour black
_exptl_crystal_density_diffrn 1.521
_exptl_crystal_density_method 'not measured'
_exptl_crystal_description block
_exptl_crystal_F_000 674
_exptl_crystal_size_max 0.33
_exptl_crystal_size_mid 0.26
_exptl_crystal_size_min 0.22
_refine_diff_density_max 2.152
_refine_diff_density_min -1.032
_refine_diff_density_rms 0.169
_refine_ls_extinction_method none
_refine_ls_goodness_of_fit_ref 0.909
_refine_ls_hydrogen_treatment constr
_refine_ls_matrix_type full
_refine_ls_number_parameters 372
_refine_ls_number_reflns 5026
_refine_ls_number_restraints 0
_refine_ls_restrained_S_all 0.909
_refine_ls_R_factor_all 0.0839
_refine_ls_R_factor_gt 0.0616
_refine_ls_shift/su_max 0.000
_refine_ls_shift/su_mean 0.000
_refine_ls_structure_factor_coef Fsqd
_refine_ls_weighting_details 'calc w=1/[\s^2^(Fo^2^)+(0.1156P)^2^+0.0000P] where P=(Fo^2^+2Fc^2^)/3'
_refine_ls_weighting_scheme calc
_refine_ls_wR_factor_gt 0.1523
_refine_ls_wR_factor_ref 0.1588
_reflns_number_gt 3420
_reflns_number_total 5026
_reflns_threshold_expression >2sigma(I)
_cod_data_source_file c4dt03400g2.cif
_cod_data_source_block 1d'_150K
_cod_depositor_comments 'Adding full bibliography for 7033715--7033721.cif.'
_cod_original_sg_symbol_H-M P-1
_cod_database_code 7033720

loop_
_symmetry_equiv_pos_as_xyz
'x, y, z'
'-x, -y, -z'

loop_
_atom_site_label
_atom_site_type_symbol
_atom_site_fract_x
_atom_site_fract_y
_atom_site_fract_z
_atom_site_U_iso_or_equiv
_atom_site_adp_type
_atom_site_occupancy
_atom_site_symmetry_multiplicity
_atom_site_calc_flag
_atom_site_refinement_flags
_atom_site_disorder_assembly
_atom_site_disorder_group
C1 C 0.7950(5) 0.5917(5) 0.2117(4) 0.0244(11) Uani 1 1 d . . .
C1S C 0.8994(6) 0.4128(6) 0.3797(5) 0.0393(14) Uani 1 1 d . A .
H1S1 H 0.8848 0.4987 0.3924 0.059 Uiso 1 1 calc R . .
H1S2 H 0.8857 0.3722 0.3017 0.059 Uiso 1 1 calc R . .
H1S3 H 0.9896 0.4084 0.4065 0.059 Uiso 1 1 calc R . .
C2S C 0.6685(5) 0.3493(5) 0.4062(5) 0.0339(13) Uani 1 1 d . A .
H2S1 H 0.6167 0.3239 0.4602 0.051 Uiso 1 1 calc R . .
H2S2 H 0.6443 0.2911 0.3348 0.051 Uiso 1 1 calc R . .
H2S3 H 0.6507 0.4311 0.4030 0.051 Uiso 1 1 calc R . .
C4 C 0.8877(5) 0.3796(5) 0.0826(4) 0.0244(11) Uani 1 1 d . . .
C3SA C 0.8491(6) 0.2968(5) 0.5098(4) 0.0294(12) Uani 1 1 d . A 1
H3SA H 0.9414 0.3014 0.5256 0.035 Uiso 1 1 calc R A 1
C5 C 0.9327(5) 0.2721(5) 0.0188(4) 0.0305(13) Uani 1 1 d . . .
H5 H 1.0198 0.2766 -0.0023 0.037 Uiso 1 1 calc R . .
C6 C 0.8541(6) 0.1633(5) -0.0127(4) 0.0327(13) Uani 1 1 d . . .
H6 H 0.8864 0.0928 -0.0551 0.039 Uiso 1 1 calc R . .
C7 C 0.7263(6) 0.1552(5) 0.0172(4) 0.0308(13) Uani 1 1 d . . .
H7 H 0.6729 0.0782 -0.0023 0.037 Uiso 1 1 calc R . .
C8 C 0.6759(5) 0.2579(5) 0.0749(4) 0.0275(12) Uani 1 1 d . . .
H8 H 0.5878 0.2509 0.0937 0.033 Uiso 1 1 calc R . .
C9 C 0.7537(5) 0.3730(5) 0.1064(4) 0.0239(11) Uani 1 1 d . . .
C10 C 0.7066(5) 0.4848(4) 0.1667(4) 0.0224(11) Uani 1 1 d . . .
C11 C 0.5679(5) 0.4824(5) 0.1773(4) 0.0235(11) Uani 1 1 d . . .
H11 H 0.5141 0.4061 0.1505 0.028 Uiso 1 1 calc R . .
C12 C 0.3681(5) 0.5650(5) 0.2261(4) 0.0258(11) Uani 1 1 d . . .
H12A H 0.3458 0.5547 0.2976 0.031 Uiso 1 1 calc R . .
H12B H 0.3251 0.4930 0.1687 0.031 Uiso 1 1 calc R . .
C13 C 0.3234(5) 0.6819(5) 0.2093(4) 0.0258(11) Uani 1 1 d . . .
H13A H 0.3299 0.6842 0.1330 0.031 Uiso 1 1 calc R . .
H13B H 0.2309 0.6868 0.2260 0.031 Uiso 1 1 calc R . .
C14 C 0.3905(5) 0.9037(5) 0.2588(4) 0.0268(12) Uani 1 1 d . . .
H14A H 0.2980 0.9180 0.2684 0.032 Uiso 1 1 calc R . .
H14B H 0.4047 0.8958 0.1816 0.032 Uiso 1 1 calc R . .
C15 C 0.4800(5) 1.0136(5) 0.3287(4) 0.0269(12) Uani 1 1 d . . .
H15A H 0.4639 1.0225 0.4057 0.032 Uiso 1 1 calc R . .
H15B H 0.4561 1.0878 0.3098 0.032 Uiso 1 1 calc R . .
C16 C 0.6266(5) 1.0077(4) 0.3176(4) 0.0235(11) Uani 1 1 d . . .
H16A H 0.6440 0.9933 0.2404 0.028 Uiso 1 1 calc R . .
H16B H 0.6776 1.0864 0.3591 0.028 Uiso 1 1 calc R . .
C17 C 0.7367(5) 0.9377(4) 0.4514(4) 0.0208(11) Uani 1 1 d . . .
H17 H 0.7737 1.0208 0.4793 0.025 Uiso 1 1 calc R . .
C18 C 0.7628(5) 0.8546(5) 0.5154(4) 0.0230(11) Uani 1 1 d . . .
C19 C 0.8577(5) 0.8931(5) 0.6069(4) 0.0235(11) Uani 1 1 d . . .
C20 C 0.9470(5) 1.0046(4) 0.6323(4) 0.0228(11) Uani 1 1 d . . .
H20 H 0.9439 1.0564 0.5852 0.027 Uiso 1 1 calc R . .
C21 C 1.0358(5) 1.0387(5) 0.7212(4) 0.0250(11) Uani 1 1 d . . .
H21 H 1.0905 1.1148 0.7364 0.030 Uiso 1 1 calc R . .
C22 C 1.0475(5) 0.9626(5) 0.7908(4) 0.0273(12) Uani 1 1 d . . .
H22 H 1.1113 0.9856 0.8517 0.033 Uiso 1 1 calc R . .
C23 C 0.9654(5) 0.8545(5) 0.7695(4) 0.0280(12) Uani 1 1 d . . .
H23 H 0.9727 0.8034 0.8168 0.034 Uiso 1 1 calc R . .
C24 C 0.8709(5) 0.8176(4) 0.6797(4) 0.0243(11) Uani 1 1 d . . .
C25 C 0.7820(5) 0.7089(5) 0.6599(4) 0.0267(12) Uani 1 1 d . . .
H25 H 0.7880 0.6587 0.7081 0.032 Uiso 1 1 calc R . .
C26 C 0.6885(5) 0.6737(5) 0.5745(4) 0.0254(11) Uani 1 1 d . . .
H26 H 0.6295 0.6011 0.5653 0.030 Uiso 1 1 calc R . .
C27 C 0.6776(5) 0.7449(5) 0.4981(4) 0.0224(11) Uani 1 1 d . . .
C28 C 0.6464(5) 0.7806(4) 0.0622(4) 0.0247(11) Uani 1 1 d . . .
N1 N 0.5112(4) 0.5776(4) 0.2209(3) 0.0223(9) Uani 1 1 d . . .
N1S N 0.8075(4) 0.3521(4) 0.4368(4) 0.0299(10) Uani 1 1 d . . .
N2 N 0.4116(4) 0.7858(4) 0.2844(3) 0.0237(9) Uani 1 1 d . . .
H1N2 H 0.3859 0.7920 0.3539 0.028 Uiso 1 1 calc R . .
N3 N 0.6673(4) 0.9078(4) 0.3595(3) 0.0210(9) Uani 1 1 d . . .
N4 N 0.6084(4) 0.7699(4) 0.1426(3) 0.0238(9) Uani 1 1 d . . .
O1 O 0.7658(3) 0.6943(3) 0.2744(3) 0.0229(8) Uani 1 1 d . . .
O1S O 0.7769(4) 0.2400(3) 0.5585(3) 0.0351(9) Uani 1 1 d . . .
O2 O 0.5827(3) 0.7060(3) 0.4193(3) 0.0243(8) Uani 1 1 d . . .
Se1 Se 0.70467(5) 0.80049(5) -0.06225(4) 0.0296(2) Uani 1 1 d . . .
Fe1 Fe 0.59469(7) 0.74036(6) 0.28438(5) 0.0207(2) Uani 1 1 d . . .
C2 C 0.9296(5) 0.5897(5) 0.1894(4) 0.0256(11) Uani 1 1 d . . .
H2 H 0.9908 0.6604 0.2208 0.031 Uiso 1 1 calc R . .
C3 C 0.9718(5) 0.4902(5) 0.1252(4) 0.0265(12) Uani 1 1 d . . .
H3 H 1.0605 0.4946 0.1080 0.032 Uiso 1 1 calc R . .

loop_
_atom_site_aniso_label
_atom_site_aniso_U_11
_atom_site_aniso_U_22
_atom_site_aniso_U_33
_atom_site_aniso_U_23
_atom_site_aniso_U_13
_atom_site_aniso_U_12
C1 0.024(3) 0.030(3) 0.024(3) 0.013(2) 0.000(2) 0.010(2)
C1S 0.042(4) 0.043(4) 0.037(3) 0.016(3) 0.004(3) 0.012(3)
C2S 0.035(3) 0.031(3) 0.039(3) 0.012(3) 0.005(3) 0.016(3)
C4 0.027(3) 0.030(3) 0.023(3) 0.012(2) 0.004(2) 0.016(2)
C3SA 0.038(3) 0.020(3) 0.026(3) 0.000(2) 0.004(2) 0.004(2)
C5 0.034(3) 0.038(3) 0.024(3) 0.008(2) 0.006(2) 0.021(3)
C6 0.046(3) 0.029(3) 0.027(3) 0.004(2) 0.005(2) 0.025(3)
C7 0.043(3) 0.025(3) 0.025(3) 0.005(2) -0.003(2) 0.014(3)
C8 0.032(3) 0.027(3) 0.023(3) 0.004(2) 0.000(2) 0.013(2)
C9 0.028(3) 0.027(3) 0.020(3) 0.008(2) 0.001(2) 0.011(2)
C10 0.022(3) 0.022(3) 0.025(3) 0.008(2) 0.003(2) 0.008(2)
C11 0.024(3) 0.023(3) 0.023(3) 0.005(2) 0.003(2) 0.008(2)
C12 0.020(3) 0.026(3) 0.029(3) 0.002(2) 0.004(2) 0.008(2)
C13 0.019(3) 0.029(3) 0.028(3) 0.003(2) 0.002(2) 0.010(2)
C14 0.029(3) 0.027(3) 0.027(3) 0.007(2) 0.004(2) 0.014(2)
C15 0.026(3) 0.026(3) 0.029(3) 0.005(2) 0.003(2) 0.014(2)
C16 0.029(3) 0.021(3) 0.023(3) 0.006(2) 0.003(2) 0.009(2)
C17 0.018(2) 0.017(2) 0.027(3) 0.003(2) 0.006(2) 0.008(2)
C18 0.022(3) 0.025(3) 0.025(3) 0.008(2) 0.009(2) 0.012(2)
C19 0.026(3) 0.027(3) 0.022(3) 0.010(2) 0.010(2) 0.016(2)
C20 0.027(3) 0.020(3) 0.025(3) 0.006(2) 0.009(2) 0.011(2)
C21 0.021(3) 0.024(3) 0.026(3) -0.001(2) 0.004(2) 0.004(2)
C22 0.024(3) 0.034(3) 0.025(3) 0.006(2) 0.006(2) 0.011(2)
C23 0.024(3) 0.035(3) 0.027(3) 0.009(2) 0.004(2) 0.011(2)
C24 0.027(3) 0.022(3) 0.027(3) 0.006(2) 0.007(2) 0.015(2)
C25 0.030(3) 0.026(3) 0.029(3) 0.009(2) 0.008(2) 0.012(2)
C26 0.025(3) 0.022(3) 0.029(3) 0.004(2) 0.005(2) 0.008(2)
C27 0.022(3) 0.024(3) 0.022(3) 0.002(2) 0.006(2) 0.012(2)
C28 0.021(3) 0.014(3) 0.035(3) -0.003(2) -0.002(2) 0.008(2)
N1 0.022(2) 0.020(2) 0.026(2) 0.0045(17) 0.0022(17) 0.0092(18)
N1S 0.033(3) 0.027(2) 0.031(2) 0.007(2) 0.007(2) 0.009(2)
N2 0.030(2) 0.022(2) 0.020(2) 0.0043(17) 0.0039(18) 0.0104(19)
N3 0.025(2) 0.017(2) 0.024(2) 0.0050(17) 0.0060(18) 0.0121(18)
N4 0.025(2) 0.023(2) 0.024(2) 0.0033(18) 0.0065(19) 0.0113(18)
O1 0.0231(18) 0.0152(17) 0.0280(19) -0.0002(14) 0.0008(15) 0.0071(14)
O1S 0.043(2) 0.030(2) 0.037(2) 0.0127(18) 0.0173(19) 0.0111(18)
O2 0.0250(19) 0.0225(18) 0.0254(19) 0.0045(15) 0.0039(15) 0.0082(15)
Se1 0.0322(3) 0.0290(3) 0.0282(3) 0.0054(2) 0.0097(2) 0.0084(2)
Fe1 0.0214(4) 0.0192(4) 0.0223(4) 0.0039(3) 0.0037(3) 0.0099(3)
C2 0.026(3) 0.023(3) 0.031(3) 0.012(2) 0.007(2) 0.008(2)
C3 0.022(3) 0.033(3) 0.029(3) 0.013(2) 0.005(2) 0.010(2)

loop_
_atom_type_symbol
_atom_type_description
_atom_type_scat_dispersion_real
_atom_type_scat_dispersion_imag
_atom_type_scat_source
C C 0.0033 0.0016 'International Tables Vol C Tables 4.2.6.8 and 6.1.1.4'
H H 0.0000 0.0000 'International Tables Vol C Tables 4.2.6.8 and 6.1.1.4'
N N 0.0061 0.0033 'International Tables Vol C Tables 4.2.6.8 and 6.1.1.4'
O O 0.0106 0.0060 'International Tables Vol C Tables 4.2.6.8 and 6.1.1.4'
Se Se -0.0929 2.2259 'International Tables Vol C Tables 4.2.6.8 and 6.1.1.4'
Fe Fe 0.3463 0.8444 'International Tables Vol C Tables 4.2.6.8 and 6.1.1.4'

loop_
_geom_angle_atom_site_label_1
_geom_angle_atom_site_label_2
_geom_angle_atom_site_label_3
_geom_angle
O1 C1 C10 125.9(4)
O1 C1 C2 116.0(4)
C10 C1 C2 118.1(4)
N1S C1S H1S1 109.5
N1S C1S H1S2 109.5
H1S1 C1S H1S2 109.5
N1S C1S H1S3 109.5
H1S1 C1S H1S3 109.5
H1S2 C1S H1S3 109.5
N1S C2S H2S1 109.5
N1S C2S H2S2 109.5
H2S1 C2S H2S2 109.5
N1S C2S H2S3 109.5
H2S1 C2S H2S3 109.5
H2S2 C2S H2S3 109.5
C3 C4 C5 122.3(5)
C3 C4 C9 119.4(4)
C5 C4 C9 118.3(5)
O1S C3SA N1S 124.9(5)
O1S C3SA H3SA 117.5
N1S C3SA H3SA 117.5
C6 C5 C4 121.6(5)
C6 C5 H5 119.2
C4 C5 H5 119.2
C5 C6 C7 120.0(5)
C5 C6 H6 120.0
C7 C6 H6 120.0
C8 C7 C6 120.7(5)
C8 C7 H7 119.6
C6 C7 H7 119.6
C7 C8 C9 120.8(5)
C7 C8 H8 119.6
C9 C8 H8 119.6
C8 C9 C4 118.4(5)
C8 C9 C10 123.6(5)
C4 C9 C10 117.9(5)
C1 C10 C11 121.6(4)
C1 C10 C9 120.5(4)
C11 C10 C9 117.9(4)
N1 C11 C10 124.4(5)
N1 C11 H11 117.8
C10 C11 H11 117.8
N1 C12 C13 106.1(4)
N1 C12 H12A 110.5
C13 C12 H12A 110.5
N1 C12 H12B 110.5
C13 C12 H12B 110.5
H12A C12 H12B 108.7
N2 C13 C12 106.9(4)
N2 C13 H13A 110.3
C12 C13 H13A 110.3
N2 C13 H13B 110.3
C12 C13 H13B 110.3
H13A C13 H13B 108.6
N2 C14 C15 113.8(4)
N2 C14 H14A 108.8
C15 C14 H14A 108.8
N2 C14 H14B 108.8
C15 C14 H14B 108.8
H14A C14 H14B 107.7
C14 C15 C16 114.8(4)
C14 C15 H15A 108.6
C16 C15 H15A 108.6
C14 C15 H15B 108.6
C16 C15 H15B 108.6
H15A C15 H15B 107.5
N3 C16 C15 109.2(4)
N3 C16 H16A 109.8
C15 C16 H16A 109.8
N3 C16 H16B 109.8
C15 C16 H16B 109.8
H16A C16 H16B 108.3
N3 C17 C18 124.9(5)
N3 C17 H17 117.5
C18 C17 H17 117.5
C27 C18 C19 120.3(5)
C27 C18 C17 118.8(5)
C19 C18 C17 119.9(5)
C18 C19 C24 120.1(5)
C18 C19 C20 124.3(5)
C24 C19 C20 115.6(5)
C21 C20 C19 122.5(5)
C21 C20 H20 118.7
C19 C20 H20 118.7
C20 C21 C22 120.7(5)
C20 C21 H21 119.7
C22 C21 H21 119.7
C23 C22 C21 119.0(5)
C23 C22 H22 120.5
C21 C22 H22 120.5
C22 C23 C24 121.8(5)
C22 C23 H23 119.1
C24 C23 H23 119.1
C23 C24 C25 122.1(5)
C23 C24 C19 120.3(5)
C25 C24 C19 117.5(5)
C26 C25 C24 122.5(5)
C26 C25 H25 118.7
C24 C25 H25 118.7
C25 C26 C27 120.8(5)
C25 C26 H26 119.6
C27 C26 H26 119.6
O2 C27 C18 124.3(5)
O2 C27 C26 116.9(5)
C18 C27 C26 118.7(5)
N4 C28 Se1 178.8(4)
C11 N1 C12 119.9(4)
C11 N1 Fe1 126.9(4)
C12 N1 Fe1 113.3(3)
C3SA N1S C2S 121.8(5)
C3SA N1S C1S 121.4(5)
C2S N1S C1S 116.8(5)
C13 N2 C14 110.3(4)
C13 N2 Fe1 108.1(3)
C14 N2 Fe1 117.6(3)
C13 N2 H1N2 106.8
C14 N2 H1N2 106.8
Fe1 N2 H1N2 106.8
C17 N3 C16 117.2(4)
C17 N3 Fe1 123.5(3)
C16 N3 Fe1 118.7(3)
C28 N4 Fe1 163.6(4)
C1 O1 Fe1 124.9(3)
C27 O2 Fe1 122.0(3)
O2 Fe1 O1 91.94(15)
O2 Fe1 N1 86.71(16)
O1 Fe1 N1 93.58(15)
O2 Fe1 N4 177.93(15)
O1 Fe1 N4 86.90(16)
N1 Fe1 N4 91.65(18)
O2 Fe1 N3 89.30(16)
O1 Fe1 N3 90.45(15)
N1 Fe1 N3 174.42(17)
N4 Fe1 N3 92.42(17)
O2 Fe1 N2 91.32(16)
O1 Fe1 N2 176.26(16)
N1 Fe1 N2 84.79(16)
N4 Fe1 N2 89.78(17)
N3 Fe1 N2 91.41(16)
C3 C2 C1 121.7(5)
C3 C2 H2 119.1
C1 C2 H2 119.1
C2 C3 C4 121.8(5)
C2 C3 H3 119.1
C4 C3 H3 119.1

loop_
_geom_bond_atom_site_label_1
_geom_bond_atom_site_label_2
_geom_bond_distance
C1 O1 1.310(6)
C1 C10 1.408(7)
C1 C2 1.429(7)
C1S N1S 1.453(7)
C1S H1S1 0.9800
C1S H1S2 0.9800
C1S H1S3 0.9800
C2S N1S 1.453(7)
C2S H2S1 0.9800
C2S H2S2 0.9800
C2S H2S3 0.9800
C4 C3 1.412(7)
C4 C5 1.423(7)
C4 C9 1.426(7)
C3SA O1S 1.234(6)
C3SA N1S 1.332(7)
C3SA H3SA 0.9500
C5 C6 1.358(8)
C5 H5 0.9500
C6 C7 1.389(8)
C6 H6 0.9500
C7 C8 1.381(7)
C7 H7 0.9500
C8 C9 1.411(7)
C8 H8 0.9500
C9 C10 1.454(7)
C10 C11 1.437(7)
C11 N1 1.298(6)
C11 H11 0.9500
C12 N1 1.469(6)
C12 C13 1.519(7)
C12 H12A 0.9900
C12 H12B 0.9900
C13 N2 1.492(6)
C13 H13A 0.9900
C13 H13B 0.9900
C14 N2 1.499(6)
C14 C15 1.515(7)
C14 H14A 0.9900
C14 H14B 0.9900
C15 C16 1.528(7)
C15 H15A 0.9900
C15 H15B 0.9900
C16 N3 1.469(6)
C16 H16A 0.9900
C16 H16B 0.9900
C17 N3 1.285(6)
C17 C18 1.440(7)
C17 H17 0.9500
C18 C27 1.409(7)
C18 C19 1.423(7)
C19 C24 1.436(7)
C19 C20 1.438(7)
C20 C21 1.360(7)
C20 H20 0.9500
C21 C22 1.407(7)
C21 H21 0.9500
C22 C23 1.372(8)
C22 H22 0.9500
C23 C24 1.403(7)
C23 H23 0.9500
C24 C25 1.417(7)
C25 C26 1.359(7)
C25 H25 0.9500
C26 C27 1.432(7)
C26 H26 0.9500
C27 O2 1.313(6)
C28 N4 1.152(7)
C28 Se1 1.796(6)
N1 Fe1 1.908(4)
N2 Fe1 2.003(4)
N2 H1N2 0.9300
N3 Fe1 1.946(4)
N4 Fe1 1.942(4)
O1 Fe1 1.889(3)
O2 Fe1 1.878(3)
C2 C3 1.345(7)
C2 H2 0.9500
C3 H3 0.9500
